data_2004947
loop_
_publ_author_name
'Deschamps, J. R.'
'George, C.'
'Flippen-Anderson, J. L.'

_publ_section_title
;
 [ <small>D</small>-Ala^2^, <small>D</small>-Leu^5^]-Enkephalin
 Hydrochloride
;
_journal_issue 6
_journal_name_full 'Acta Crystallographica Section C'
_journal_page_first 1583
_journal_page_last 1585
_journal_paper_doi 10.1107/S0108270196000534
_journal_volume 52
_journal_year 1996
_chemical_formula_moiety 'C29 H40 N5 O7 + , Cl - , C4 H8 O'
_chemical_formula_sum 'C33 H48 Cl N5 O8'
_chemical_formula_weight 678.22
_chemical_melting_point 471(2)
_chemical_name_common 'DADLE HCl'
_chemical_name_systematic
;
[D-Ala^2^,D-Leu^5^]-enkephalin hydrochloride
;
_space_group_IT_number 4
_symmetry_cell_setting monoclinic
_symmetry_space_group_name_Hall 'P 2yb'
_symmetry_space_group_name_H-M 'P 1 21 1'
_audit_creation_method SHELXL
_cell_angle_alpha 90.00
_cell_angle_beta 103.16(2)
_cell_angle_gamma 90.00
_cell_formula_units_Z 2
_cell_length_a 14.498(5)
_cell_length_b 9.263(3)
_cell_length_c 14.703(4)
_cell_measurement_reflns_used 25
_cell_measurement_temperature 293(2)
_cell_measurement_theta_max 49.87
_cell_measurement_theta_min 30.57
_cell_volume 1922.7(11)
_computing_cell_refinement SHELXTL-Plus
_computing_data_collection 'SHELXTL-Plus (Sheldrick, 1991)'
_computing_data_reduction SHELXTL-Plus
_computing_molecular_graphics SHELXTL-Plus
_computing_publication_material SHELXTL-Plus
_computing_structure_refinement 'SHELXL (Sheldrick & Schneider, 1995)'
_computing_structure_solution 'SHELXS86 (Sheldrick, 1990)'
_diffrn_ambient_temperature 293(2)
_diffrn_measurement_device 'Siemens R3m/V'
_diffrn_measurement_method \q/2\q
_diffrn_radiation_monochromator graphite
_diffrn_radiation_source 'sealed tube'
_diffrn_radiation_type CuK\a
_diffrn_radiation_wavelength 1.54178
_diffrn_reflns_av_R_equivalents 0.0200
_diffrn_reflns_av_sigmaI/netI 0.0867
_diffrn_reflns_limit_h_max 15
_diffrn_reflns_limit_h_min -15
_diffrn_reflns_limit_k_max 9
_diffrn_reflns_limit_k_min 0
_diffrn_reflns_limit_l_max 15
_diffrn_reflns_limit_l_min 0
_diffrn_reflns_number 2806
_diffrn_reflns_theta_max 55.05
_diffrn_reflns_theta_min 3.09
_diffrn_standards_decay_% '12\%, linear'
_diffrn_standards_interval_count 97
_diffrn_standards_number 3
_exptl_absorpt_coefficient_mu 1.304
_exptl_absorpt_correction_type none
_exptl_crystal_colour colorless
_exptl_crystal_density_diffrn 1.171
_exptl_crystal_density_meas ?
_exptl_crystal_description rod-shaped
_exptl_crystal_F_000 724
_exptl_crystal_size_max 0.44
_exptl_crystal_size_mid 0.22
_exptl_crystal_size_min 0.08
_refine_diff_density_max 0.261
_refine_diff_density_min -0.197
_refine_ls_abs_structure_details 'Flack (1983)'
_refine_ls_abs_structure_Flack 0.03(6)
_refine_ls_extinction_coef 0.0027(5)
_refine_ls_extinction_method 'SHELXL93 (Sheldrick, 1993)'
_refine_ls_goodness_of_fit_all 1.094
_refine_ls_goodness_of_fit_obs 1.236
_refine_ls_hydrogen_treatment 'H atoms riding'
_refine_ls_matrix_type full
_refine_ls_number_parameters 450
_refine_ls_number_reflns 2611
_refine_ls_number_restraints 57
_refine_ls_restrained_S_all 1.080
_refine_ls_restrained_S_obs 1.209
_refine_ls_R_factor_all 0.1279
_refine_ls_R_factor_obs 0.0811
_refine_ls_shift/esd_max 0.400
_refine_ls_shift/esd_mean 0.025
_refine_ls_structure_factor_coef Fsqd
_refine_ls_weighting_details 'w = 1/[\s^2^(Fo^2^)+(0.1054P)^2^] where P=(Fo^2^+2Fc^2^)/3'
_refine_ls_weighting_scheme calc
_refine_ls_wR_factor_all 0.2138
_refine_ls_wR_factor_obs 0.1824
_reflns_number_observed 1657
_reflns_number_total 2611
_reflns_observed_criterion >2\s(I)
_cod_data_source_file bk1199.cif
_cod_data_source_block DADLE
_cod_depositor_comments
;
The following automatic conversions were performed:

'_chemical_melting_point' value '196-200\%' was changed to '471(2)' -
it was converted from degrees Celsius(C) to Kelvins(K), the average
value was taken and precision was
estimated.

'_geom_torsion_publ_flag' value 'Y' changed to 'y'
according to /home/saulius/struct/CIF-dictionaries/cif_core.dic
dictionary named 'cif_core.dic' version 2.4.1 from 2010-06-29 (14
times).

Automatic conversion script
Id: cif_fix_values 1715 2011-07-08 13:25:40Z adriana 

The following automatic conversions were performed:

'_exptl_crystal_density_meas' value 'not measured' was changed to '?'
- the value is perceived as not measured.

Automatic conversion script
Id: cif_fix_values 3008 2015-01-20 13:52:24Z robertas 

The following automatic conversions were performed:

'_refine_ls_weighting_scheme' value 'calc w =
1/[\s^2^(Fo^2^)+(0.1054P)^2^] where P=(Fo^2^+2Fc^2^)/3' was changed
to 'calc'. New tag '_refine_ls_weighting_details' was created. The
value of the new tag was set to 'w = 1/[\s^2^(Fo^2^)+(0.1054P)^2^]
where P=(Fo^2^+2Fc^2^)/3'.

Automatic conversion script
Id: cif_fix_values 3143 2015-03-26 13:38:13Z robertas 
;
_cod_original_cell_volume 1922.7(9)
_cod_original_sg_symbol_H-M 'P 21'
_cod_database_code 2004947

loop_
_symmetry_equiv_pos_as_xyz
x,y,z
-x,y+1/2,-z

loop_
_atom_site_aniso_label
_atom_site_aniso_U_11
_atom_site_aniso_U_22
_atom_site_aniso_U_33
_atom_site_aniso_U_12
_atom_site_aniso_U_13
_atom_site_aniso_U_23
Cl1 0.098(2) 0.0494(11) 0.0557(11) 0.0010(14) 0.0082(11) 0.0040(12)
N1 0.098(5) 0.045(4) 0.051(4) -0.001(4) 0.006(4) -0.007(3)
C1A 0.085(6) 0.054(5) 0.038(4) 0.010(5) 0.014(4) 0.007(4)
O1 0.102(4) 0.061(4) 0.051(3) -0.016(4) -0.012(3) 0.001(3)
C1B 0.105(7) 0.064(6) 0.040(4) 0.004(6) 0.024(4) 0.006(4)
C1G 0.072(6) 0.063(6) 0.072(5) -0.012(5) 0.019(5) -0.029(5)
C1D1 0.059(5) 0.074(6) 0.049(5) -0.017(5) 0.010(4) -0.017(5)
C1E1 0.054(5) 0.096(7) 0.054(5) 0.002(6) 0.011(4) -0.010(5)
C1Z 0.087(6) 0.059(6) 0.056(5) -0.003(5) 0.033(5) -0.001(5)
C1E2 0.069(6) 0.110(8) 0.066(6) -0.020(6) 0.007(5) -0.013(6)
C1D2 0.094(7) 0.104(8) 0.035(4) -0.011(7) 0.007(5) -0.007(5)
O1Z 0.111(5) 0.112(5) 0.058(3) -0.020(5) 0.021(3) 0.013(4)
N2 0.111(6) 0.061(5) 0.048(4) -0.023(5) 0.011(4) -0.005(4)
C2A 0.157(10) 0.067(6) 0.058(6) -0.044(7) 0.020(6) -0.001(5)
C2' 0.180(11) 0.066(7) 0.060(5) -0.041(8) 0.038(7) -0.006(6)
O2 0.232(8) 0.172(8) 0.180(7) -0.144(7) 0.113(7) -0.118(6)
C1' 0.102(7) 0.047(5) 0.063(6) -0.007(5) 0.003(5) -0.001(5)
C2B 0.230(13) 0.088(8) 0.077(6) -0.042(9) 0.067(8) 0.004(7)
N3 0.118(6) 0.041(4) 0.049(4) -0.011(5) 0.001(4) 0.006(4)
C3A 0.103(7) 0.053(5) 0.052(5) -0.003(6) -0.003(5) -0.005(5)
C3' 0.083(6) 0.065(6) 0.052(5) -0.021(6) -0.004(5) -0.006(5)
O3 0.123(5) 0.057(4) 0.070(4) 0.026(4) 0.021(4) 0.008(4)
N4 0.092(5) 0.045(4) 0.043(4) 0.004(4) 0.002(4) 0.006(3)
C4A 0.084(6) 0.061(5) 0.038(4) 0.003(6) -0.001(4) 0.001(4)
C4' 0.102(7) 0.056(6) 0.041(4) -0.005(6) -0.002(5) 0.003(4)
O4 0.121(5) 0.121(6) 0.054(3) -0.032(5) 0.002(4) 0.014(4)
C4B 0.075(6) 0.074(6) 0.056(5) -0.003(6) -0.008(4) 0.006(5)
C4G 0.086(6) 0.065(6) 0.051(5) 0.015(6) 0.012(5) 0.021(5)
C4D1 0.107(8) 0.088(8) 0.084(7) -0.009(8) -0.010(7) -0.012(7)
C4E1 0.109(9) 0.120(10) 0.100(8) -0.028(9) 0.016(7) -0.012(8)
C4Z 0.106(9) 0.109(10) 0.122(9) -0.029(8) -0.031(8) 0.019(9)
C4E2 0.128(10) 0.124(11) 0.075(8) -0.013(9) -0.023(7) -0.011(9)
C4D2 0.106(8) 0.070(7) 0.072(6) -0.017(7) 0.001(6) -0.012(6)
N5 0.105(6) 0.050(4) 0.050(4) 0.008(5) 0.004(4) 0.005(4)
C5A 0.080(6) 0.070(6) 0.056(5) -0.009(6) 0.034(4) -0.007(5)
C5' 0.158(10) 0.063(6) 0.055(6) -0.040(7) 0.025(6) 0.001(5)
O6 0.159(7) 0.067(4) 0.078(4) 0.013(5) 0.020(5) 0.004(4)
O5 0.398(15) 0.066(5) 0.075(5) 0.006(8) 0.057(7) 0.012(5)
C5B 0.105(16) 0.029(11) 0.117(16) 0.000 0.000 0.000
C5G 0.107(15) 0.064(14) 0.128(17) 0.026(13) 0.036(13) -0.005(13)
C5D1 0.26(4) 0.25(4) 0.15(3) 0.08(4) -0.02(3) 0.04(3)
C5D2 0.081(12) 0.061(14) 0.22(2) -0.044(12) 0.081(14) -0.017(16)
C5B' 0.035(10) 0.064(14) 0.039(9) 0.000 0.000 0.000
C5G' 0.145(19) 0.14(2) 0.098(15) 0.090(18) 0.070(14) 0.034(16)
C5D3 0.15(2) 0.080(19) 0.13(2) -0.02(2) 0.037(19) -0.039(17)
C5D4 0.133(17) 0.18(3) 0.068(12) 0.02(2) 0.079(12) 0.019(16)
O1S 0.179(8) 0.061(5) 0.152(7) 0.002(6) -0.048(7) 0.012(5)
C1S 0.25(2) 0.21(2) 0.221(18) -0.052(18) -0.065(16) 0.107(16)
C2S 0.118(10) 0.115(11) 0.146(11) 0.016(10) -0.041(9) -0.041(10)
C3S 0.152(14) 0.144(14) 0.220(18) 0.022(13) -0.038(14) -0.065(14)
C4S 0.45(4) 0.129(15) 0.204(18) 0.129(19) 0.07(2) 0.051(14)

loop_
_atom_site_label
_atom_site_occupancy
_atom_site_fract_x
_atom_site_fract_y
_atom_site_fract_z
_atom_site_U_iso_or_equiv
_atom_site_thermal_displace_type
_atom_site_calc_flag
_atom_site_refinement_flags
_atom_site_disorder_group
_atom_site_type_symbol
Cl1 1 .0082(2) .3878(3) .92339(13) .0693(7) Uani d . . Cl
N1 1 -0.1244(5) .6554(7) .9318(4) .066(2) Uani d . . N
H1A 1 -.0931(5) .7337(7) .9567(4) .079 Uiso calc R . H
H1B 1 -0.1742(5) .6815(7) .8873(4) .079 Uiso calc R . H
H1C 1 -.0863(5) .5998(7) .9071(4) .079 Uiso calc R . H
C1A 1 -0.1572(6) .5737(10) 1.0052(5) .059(2) Uani d . . C
H1AA 1 -0.1022(6) .5430(10) 1.0534(5) .065 Uiso calc R . H
O1 1 -0.2500(4) .4397(6) .8779(4) .076(2) Uani d . . O
C1B 1 -0.2242(6) .6676(10) 1.0511(5) .069(3) Uani d . . C
H1B1 1 -0.1974(6) .7634(10) 1.0643(5) .075 Uiso calc R . H
H1B2 1 -0.2853(6) .6774(10) 1.0080(5) .075 Uiso calc R . H
C1G 1 -0.2370(6) .5992(10) 1.1405(6) .069(3) Uani d . . C
C1D1 1 -0.1640(6) .5986(10) 1.2197(5) .061(3) Uani d . . C
H1D1 1 -0.1068(6) .6421(10) 1.2174(5) .067 Uiso calc R . H
C1E1 1 -0.1736(6) .5358(11) 1.3013(6) .068(3) Uani d . . C
H1E1 1 -0.1235(6) .5389(11) 1.3537(6) .075 Uiso calc R . H
C1Z 1 -0.2545(7) .4698(10) 1.3064(6) .065(3) Uani d . . C
C1E2 1 -0.3325(7) .4719(13) 1.2284(6) .083(3) Uani d . . C
H1E2 1 -0.3904(7) .4313(13) 1.2313(6) .091 Uiso calc R . H
C1D2 1 -0.3189(7) .5374(12) 1.1468(5) .079(3) Uani d . . C
H1D2 1 -0.3690(7) .5381(12) 1.0945(5) .087 Uiso calc R . H
O1Z 1 -0.2709(4) .4046(9) 1.3854(4) .094(2) Uani d . . O
H1Z 1 -0.2238(4) .4126(9) 1.4282(4) .112 Uiso calc R . H
N2 1 -0.2090(6) .3282(8) 1.0172(4) .074(2) Uani d . . N
H2 1 -0.1716(6) .3291(8) 1.0717(4) .082 Uiso calc R . H
C2A 1 -0.2724(8) .2009(11) .9871(6) .095(4) Uani d . . C
H2A 1 -0.3345(8) .2382(11) .9549(6) .104 Uiso calc R . H
C2' 1 -0.2373(9) .1080(12) .9197(6) .100(4) Uani d . . C
O2 1 -0.2839(7) .0037(11) .8822(6) .184(4) Uani d . . O
C1' 1 -0.2103(7) .4411(10) .9592(6) .073(3) Uani d . . C
C2B 1 -0.2865(9) .1138(13) 1.0688(6) .127(5) Uani d . . C
H2B1 1 -0.3090(9) .1755(13) 1.1115(6) .152 Uiso calc R . H
H2B2 1 -0.2273(9) .0712(13) 1.0999(6) .152 Uiso calc R . H
H2B3 1 -0.3321(9) .0391(13) 1.0473(6) .152 Uiso calc R . H
N3 1 -0.1515(6) .1317(8) .9003(4) .072(2) Uani d . . N
H3 1 -0.1172(6) .1984(8) .9319(4) .079 Uiso calc R . H
C3A 1 -0.1123(7) .0579(10) .8332(5) .073(3) Uani d . . C
H3A1 1 -0.1423(7) -.0360(10) .8219(5) .080 Uiso calc R . H
H3A2 1 -.0455(7) .0420(10) .8596(5) .080 Uiso calc R . H
C3' 1 -0.1225(7) .1329(11) .7420(6) .070(3) Uani d . . C
O3 1 -.0840(5) .0870(7) .6819(4) .084(2) Uani d . . O
N4 1 -0.1731(5) .2551(7) .7279(4) .062(2) Uani d . . N
H4 1 -0.1913(5) .2937(7) .7740(4) .069 Uiso calc R . H
C4A 1 -0.1986(6) .3254(10) .6354(5) .063(3) Uani d . . C
H4A 1 -0.2078(6) .2495(10) .5877(5) .070 Uiso calc R . H
C4' 1 -0.1234(7) .4290(10) .6162(5) .069(3) Uani d . . C
O4 1 -0.1324(5) .4663(9) .5353(4) .102(2) Uani d . . O
C4B 1 -0.2905(6) .4054(12) .6249(6) .072(3) Uani d . . C
H4B1 1 -0.2997(6) .4663(12) .5698(6) .079 Uiso calc R . H
H4B2 1 -0.2864(6) .4679(12) .6786(6) .079 Uiso calc R . H
C4G 1 -0.3764(7) .3073(11) .6162(6) .068(3) Uani d . . C
C4D1 1 -0.4221(8) .2922(13) .6877(7) .098(4) Uani d . . C
H4D1 1 -0.4000(8) .3429(13) .7430(7) .108 Uiso calc R . H
C4E1 1 -0.4989(8) .2050(15) .6797(8) .111(4) Uani d . . C
H4E1 1 -0.5298(8) .1998(15) .7285(8) .122 Uiso calc R . H
C4Z 1 -0.5307(9) .1259(15) .6019(8) .122(5) Uani d . . C
H4Z 1 -0.5824(9) .0645(15) .5969(8) .134 Uiso calc R . H
C4E2 1 -0.4853(9) .1381(16) .5305(7) .116(5) Uani d . . C
H4E2 1 -0.5073(9) .0865(16) .4756(7) .128 Uiso calc R . H
C4D2 1 -0.4070(8) .2262(11) .5390(7) .086(3) Uani d . . C
H4D2 1 -0.3749(8) .2297(11) .4909(7) .094 Uiso calc R . H
N5 1 -.0552(6) .4757(8) .6835(5) .071(2) Uani d . . N
H5 1 -.0520(6) .4458(8) .7395(5) .078 Uiso calc R . H
C5A 1 .0156(2) .5770(7) .6663(5) .066(3) Uani d D . C
C5' 1 -.0020(8) .7213(11) .7126(6) .092(4) Uani d . . C
O6 1 -.0279(6) .8220(8) .6508(4) .102(3) Uani d . . O
H6 1 -.0369(6) .8972(8) .6770(4) .123 Uiso calc R . H
O5 1 .0147(9) .7402(9) .7941(5) .179(5) Uani d . . O
C5B .526(11) .1227(2) .5688(6) .7000(6) .088(7) Uani d PDU 1 C
H5B1 .526(11) .1399(2) .5532(6) .7670(6) .105 Uiso calc PR 1 H
H5B2 .526(11) .1516(2) .6581(6) .6860(6) .105 Uiso calc PR 1 H
C5G .526(11) .1564(3) .4433(7) .6493(3) .098(8) Uani d PDU 1 C
H5G .526(11) .1178(3) .3576(7) .6532(3) .118 Uiso calc PR 1 H
C5D1 .526(11) .151(2) .481(3) .5476(6) .23(2) Uani d PDU 1 C
H5D1 .526(11) .086(2) .501(3) .5170(6) .296 Uiso calc PR 1 H
H5D2 .526(11) .174(2) .402(3) .5173(6) .296 Uiso calc PR 1 H
H5D3 .526(11) .189(2) .565(3) .5443(6) .296 Uiso calc PR 1 H
C5D2 .526(11) .2594(4) .413(2) .6955(14) .112(9) Uani d PDU 1 C
H5D4 .526(11) .2646(4) .388(2) .7599(14) .146 Uiso calc PR 1 H
H5D5 .526(11) .2968(4) .498(2) .6918(14) .146 Uiso calc PR 1 H
H5D6 .526(11) .2820(4) .334(2) .6641(14) .146 Uiso calc PR 1 H
C5B' .474(11) .1081(2) .4952(8) .6990(6) .047(6) Uani d PDU 2 C
H5B3 .474(11) .1255(2) .4998(8) .7667(6) .057 Uiso calc PR 2 H
H5B4 .474(11) .0965(2) .3946(8) .6820(6) .057 Uiso calc PR 2 H
C5G' .474(11) .1928(3) .5451(10) .6624(3) .119(10) Uani d PDU 2 C
H5G' .474(11) .2041(3) .6436(10) .6868(3) .143 Uiso calc PR 2 H
C5D3 .474(11) .2872(6) .4701(18) .6987(18) .116(11) Uani d PDU 2 C
H5D7 .474(11) .2992(6) .4620(18) .7654(18) .150 Uiso calc PR 2 H
H5D8 .474(11) .3368(6) .5254(18) .6818(18) .150 Uiso calc PR 2 H
H5D9 .474(11) .2853(6) .3755(18) .6716(18) .150 Uiso calc PR 2 H
C5D4 .474(11) .1629(6) .5667(8) .5574(3) .116(11) Uani d PDU 2 C
H5DX .474(11) .2164(6) .5979(8) .5342(3) .151 Uiso calc PR 2 H
H5DY .474(11) .1140(6) .6385(8) .5435(3) .151 Uiso calc PR 2 H
H5DZ .474(11) .1394(6) .4772(8) .5280(3) .151 Uiso calc PR 2 H
O1S 1 -0.2514(6) .7352(8) .7659(3) .145(4) Uani d R . O
C1S 1 -0.3032(6) .8623(8) .6185(3) .246(11) Uani d R . C
H1S1 1 -0.2379(6) .8531(8) .6158(3) .320 Uiso calc R . H
H1S2 1 -0.3192(6) .9627(8) .6201(3) .320 Uiso calc R . H
H1S3 1 -0.3426(6) .8179(8) .5644(3) .320 Uiso calc R . H
C2S 1 -0.3198(10) .7835(17) .7117(10) .138(6) Uani d . . C
C3S 1 -0.4149(12) .783(2) .7315(12) .185(8) Uani d . . C
H3S1 1 -0.4338(12) .883(2) .7367(12) .240 Uiso calc R . H
H3S2 1 -0.4585(12) .742(2) .6779(12) .240 Uiso calc R . H
C4S 1 -0.4264(18) .710(2) .8103(12) .263(13) Uani d . . C
H4S1 1 -0.4911(18) .718(2) .8152(12) .341 Uiso calc R . H
H4S2 1 -0.3857(18) .752(2) .8647(12) .341 Uiso calc R . H
H4S3 1 -0.4105(18) .610(2) .8056(12) .341 Uiso calc R . H

loop_
_atom_type_symbol
_atom_type_description
_atom_type_scat_dispersion_real
_atom_type_scat_dispersion_imag
_atom_type_scat_source
C C 0.0181 0.0091 'International Tables Vol C Tables 4.2.6.8 and 6.1.1.4'
H H 0.0000 0.0000 'International Tables Vol C Tables 4.2.6.8 and 6.1.1.4'
N N 0.0311 0.0180 'International Tables Vol C Tables 4.2.6.8 and 6.1.1.4'
O O 0.0492 0.0322 'International Tables Vol C Tables 4.2.6.8 and 6.1.1.4'
Cl Cl 0.3639 0.7018 'International Tables Vol C Tables 4.2.6.8 and 6.1.1.4'

loop_
_geom_angle_atom_site_label_1
_geom_angle_atom_site_label_2
_geom_angle_atom_site_label_3
_geom_angle
_geom_angle_publ_flag
N1 C1A C1' 107.5(6) no
N1 C1A C1B 111.3(7) no
C1' C1A C1B 109.8(7) no
C1G C1B C1A 110.7(7) no
C1D2 C1G C1D1 117.3(8) no
C1D2 C1G C1B 121.8(8) no
C1D1 C1G C1B 120.9(8) no
C1E1 C1D1 C1G 122.0(8) no
C1Z C1E1 C1D1 120.5(8) no
C1E1 C1Z O1Z 124.6(8) no
C1E1 C1Z C1E2 119.8(8) no
O1Z C1Z C1E2 115.4(8) no
C1D2 C1E2 C1Z 117.3(9) no
C1G C1D2 C1E2 123.0(8) no
C1' N2 C2A 120.4(7) no
C2' C2A N2 111.9(9) no
C2' C2A C2B 110.6(9) no
N2 C2A C2B 111.9(7) no
O2 C2' N3 117.8(11) no
O2 C2' C2A 121.0(12) no
N3 C2' C2A 121.1(9) no
O1 C1' N2 123.7(8) no
O1 C1' C1A 121.9(8) no
N2 C1' C1A 114.4(7) no
C2' N3 C3A 126.8(8) no
N3 C3A C3' 115.4(8) no
O3 C3' N4 120.3(8) no
O3 C3' C3A 121.4(9) no
N4 C3' C3A 118.2(9) no
C3' N4 C4A 121.9(7) no
N4 C4A C4B 110.0(7) no
N4 C4A C4' 114.1(6) no
C4B C4A C4' 109.0(8) no
O4 C4' N5 122.9(9) no
O4 C4' C4A 115.8(8) no
N5 C4' C4A 121.2(7) no
C4A C4B C4G 113.8(8) no
C4D2 C4G C4D1 117.7(10) no
C4D2 C4G C4B 120.6(9) no
C4D1 C4G C4B 121.7(9) no
C4E1 C4D1 C4G 121.6(11) no
C4Z C4E1 C4D1 120.8(12) no
C4E1 C4Z C4E2 118.4(13) no
C4Z C4E2 C4D2 120.7(11) no
C4G C4D2 C4E2 120.8(11) no
C4' N5 C5A 121.7(7) no
N5 C5A C5B' 103.3(5) no
N5 C5A C5B 128.3(6) no
N5 C5A C5' 106.7(6) no
C5B' C5A C5' 120.9(7) no
C5B C5A C5' 99.1(6) no
O5 C5' O6 124.3(10) no
O5 C5' C5A 124.0(9) no
O6 C5' C5A 111.3(7) no
C5A C5B C5G 107.3(4) no
C5D1 C5G C5D2 108.1(14) no
C5D1 C5G C5B 110.7(13) no
C5D2 C5G C5B 108.3(9) no
C5G' C5B' C5A 117.5(5) no
C5D4 C5G' C5B' 109.5(5) no
C5D4 C5G' C5D3 116.2(12) no
C5B' C5G' C5D3 118.2(9) no
O1S C2S C3S 122.2(15) no
O1S C2S C1S 117.9(13) no
C3S C2S C1S 119.7(12) no
C4S C3S C2S 117.7(17) no

loop_
_geom_bond_atom_site_label_1
_geom_bond_atom_site_label_2
_geom_bond_distance
_geom_bond_publ_flag
N1 C1A 1.482(10) y
C1A C1' 1.524(12) no
C1A C1B 1.567(12) no
O1 C1' 1.204(9) no
C1B C1G 1.507(11) no
C1G C1D2 1.340(12) no
C1G C1D1 1.384(11) no
C1D1 C1E1 1.369(11) no
C1E1 C1Z 1.340(12) no
C1Z O1Z 1.378(10) no
C1Z C1E2 1.415(11) no
C1E2 C1D2 1.398(12) no
N2 C1' 1.346(11) no
N2 C2A 1.498(12) no
C2A C2' 1.486(14) no
C2A C2B 1.499(13) no
C2' O2 1.235(12) no
C2' N3 1.356(14) no
N3 C3A 1.420(11) no
C3A C3' 1.487(12) no
C3' O3 1.224(10) no
C3' N4 1.339(11) no
N4 C4A 1.478(10) no
C4A C4B 1.502(12) no
C4A C4' 1.526(12) no
C4' O4 1.217(9) no
C4' N5 1.302(10) no
C4B C4G 1.523(13) no
C4G C4D2 1.349(12) no
C4G C4D1 1.372(14) no
C4D1 C4E1 1.36(2) no
C4E1 C4Z 1.35(2) no
C4Z C4E2 1.37(2) no
C4E2 C4D2 1.38(2) no
N5 C5A 1.456(9) no
C5A C5B' 1.520(3) no
C5A C5B 1.520(3) no
C5A C5' 1.547(13) no
C5' O5 1.180(10) no
C5' O6 1.297(11) no
C5B C5G 1.520(3) no
C5G C5D1 1.520(3) no
C5G C5D2 1.520(3) no
C5B' C5G' 1.520(3) no
C5G' C5D4 1.519(3) no
C5G' C5D3 1.520(3) no
O1S C2S 1.208(14) no
C1S C2S 1.62(2) no
C2S C3S 1.47(2) no
C3S C4S 1.38(2) no

loop_
_geom_torsion_atom_site_label_1
_geom_torsion_atom_site_label_2
_geom_torsion_atom_site_label_3
_geom_torsion_atom_site_label_4
_geom_torsion
_geom_torsion_publ_flag
N1 C1A C1' N2 152.8(8) y
C1A C1' N2 C2A 168.7(8) y
C1' N2 C2A C2' 75.3(12) y
N2 C2A C2' N3 7.8(13) y
C2A C2' N3 C3A -175.5(8) y
C2' N3 C3A C3' 98.1(11) y
N3 C3A C3' N4 -5.2(12) y
C3A C3' N4 C4A -171.0(8) y
C3' N4 C4A C4' -86.7(10) y
N4 C4A C4' N5 -15.5(12) y
C4A C4' N5 C5A -178.6(7) y
C4' N5 C5A C5' 111.4(9) y
N1 C1A C1B C1G -165.7(7) y
N4 C4A C4B C4G -69.9(9) y
